data_4003214
loop_
_publ_author_name
'Yang, Guangsai'
'Peng, Guang'
'Ye, Ning'
'wang, Jiyang'
'Luo, Min'
'Yan, Tao'
'Zhou, Yuqiao'

_publ_section_title
;
 Structural Modulation of Anionic Group Architectures by Cations to
 Optimize SHG Effects: A Facile Route to New NLO Materials in the ATCO3F
 (A = K, Rb; T = Zn, Cd) Series
;
_journal_issue 21
_journal_name_full 'Chemistry of Materials'
_journal_page_first 7520
_journal_paper_doi 10.1021/acs.chemmater.5b03890
_journal_volume 27
_journal_year 2015
_chemical_formula_sum 'C Cd F O3 Rb'
_chemical_formula_weight 276.89
_space_group_IT_number 188
_space_group_name_Hall 'P -6c 2'
_space_group_name_H-M_alt 'P -6 c 2'
_symmetry_cell_setting hexagonal
_symmetry_space_group_name_H-M 'P -6 c 2'
_atom_sites_solution_primary direct
_atom_sites_solution_secondary difmap
_audit_creation_method SHELXL-97
_cell_angle_alpha 90.00
_cell_angle_beta 90.00
_cell_angle_gamma 120.00
_cell_formula_units_Z 2
_cell_length_a 5.2109(7)
_cell_length_b 5.2109(7)
_cell_length_c 9.0645(19)
_cell_measurement_reflns_used 203
_cell_measurement_temperature 293(2)
_cell_measurement_theta_max 27.2990
_cell_measurement_theta_min 4.4969
_cell_volume 213.16(6)
_computing_cell_refinement 'CrystalClear (Rigaku Inc., 2008)'
_computing_data_collection 'CrystalClear (Rigaku Inc., 2008)'
_computing_data_reduction 'CrystalClear (Rigaku Inc., 2008)'
_computing_molecular_graphics 'SHELXL-97 (Sheldrick, 1997)'
_computing_publication_material 'SHELXL-97 (Sheldrick, 1997)'
_computing_structure_refinement 'SHELXL-97 (Sheldrick, 1997)'
_computing_structure_solution 'SHELXS-97 (Sheldrick, 1990)'
_diffrn_ambient_temperature 293(2)
_diffrn_detector_area_resol_mean 14.6306
_diffrn_measured_fraction_theta_full 1.000
_diffrn_measured_fraction_theta_max 1.000
_diffrn_measurement_device
; 
Mercury70 (2x2 bin mode) 
;
_diffrn_measurement_method CCD_Profile_fitting
_diffrn_radiation_detector CCD
_diffrn_radiation_monochromator graphite
_diffrn_radiation_source 'fine-focus sealed tube'
_diffrn_radiation_type MoK\a
_diffrn_radiation_wavelength 0.71073
_diffrn_reflns_av_R_equivalents 0.0331
_diffrn_reflns_av_sigmaI/netI 0.0194
_diffrn_reflns_limit_h_max 6
_diffrn_reflns_limit_h_min -6
_diffrn_reflns_limit_k_max 6
_diffrn_reflns_limit_k_min -6
_diffrn_reflns_limit_l_max 11
_diffrn_reflns_limit_l_min -11
_diffrn_reflns_number 1397
_diffrn_reflns_theta_full 27.42
_diffrn_reflns_theta_max 27.42
_diffrn_reflns_theta_min 4.50
_diffrn_standards_decay_% 0
_diffrn_standards_interval_count none
_diffrn_standards_interval_time none
_exptl_absorpt_coefficient_mu 16.364
_exptl_absorpt_correction_T_max 1.0000
_exptl_absorpt_correction_T_min 0.4953
_exptl_absorpt_correction_type multi-scan
_exptl_crystal_colour Colorless
_exptl_crystal_density_diffrn 4.314
_exptl_crystal_density_method 'not measured'
_exptl_crystal_description Prism
_exptl_crystal_F_000 248
_exptl_crystal_size_max 0.2000
_exptl_crystal_size_mid 0.2000
_exptl_crystal_size_min 0.2000
_refine_diff_density_max 0.419
_refine_diff_density_min -0.380
_refine_diff_density_rms 0.093
_refine_ls_abs_structure_details 'Flack H D (1983), Acta Cryst. A39, 876-881'
_refine_ls_abs_structure_Flack -0.005(9)
_refine_ls_extinction_coef 0.073(3)
_refine_ls_extinction_expression Fc^*^=kFc[1+0.001xFc^2^\l^3^/sin(2\q)]^-1/4^
_refine_ls_extinction_method SHELXL
_refine_ls_goodness_of_fit_ref 1.183
_refine_ls_matrix_type full
_refine_ls_number_parameters 16
_refine_ls_number_reflns 181
_refine_ls_number_restraints 0
_refine_ls_restrained_S_all 1.183
_refine_ls_R_factor_all 0.0128
_refine_ls_R_factor_gt 0.0116
_refine_ls_shift/su_max 0.000
_refine_ls_shift/su_mean 0.000
_refine_ls_structure_factor_coef Fsqd
_refine_ls_weighting_details 'calc w=1/[\s^2^(Fo^2^)+(0.0052P)^2^+0.0000P] where P=(Fo^2^+2Fc^2^)/3'
_refine_ls_weighting_scheme calc
_refine_ls_wR_factor_gt 0.0244
_refine_ls_wR_factor_ref 0.0250
_reflns_number_gt 168
_reflns_number_total 181
_reflns_threshold_expression >2sigma(I)
_cod_data_source_file cm5b03890_si_004.cif
_cod_data_source_block 1
_cod_depositor_comments
;
The following automatic conversions were performed:

data item '_exptl_absorpt_correction_type' value 'Multi-scan' was
changed to 'multi-scan' in accordance with the
/home/saulius/struct/COD-crude-data/automatic-downloads/DataCite-retrospective/ACS/depositions/lib/dictionaries/cif_core.dic
dictionary named 'cif_core.dic' version 2.4.2 last updated on
2011-04-26.

Automatic conversion script
Id: cif_fix_values 6909 2019-04-08 15:41:33Z antanas 
;
_cod_original_sg_symbol_H-M P-6c2
_cod_database_code 4003214

loop_
_symmetry_equiv_pos_as_xyz
'x, y, z'
'-x+y, -x, -z+1/2'
'-y, x-y, z'
'x, y, -z+1/2'
'-x+y, -x, z'
'-y, x-y, -z+1/2'
'-y, -x, -z'
'-x+y, y, z+1/2'
'x, x-y, -z'
'-y, -x, z+1/2'
'-x+y, y, -z'
'x, x-y, z+1/2'

loop_
_atom_site_label
_atom_site_type_symbol
_atom_site_fract_x
_atom_site_fract_y
_atom_site_fract_z
_atom_site_U_iso_or_equiv
_atom_site_adp_type
_atom_site_occupancy
_atom_site_symmetry_multiplicity
_atom_site_calc_flag
_atom_site_refinement_flags
Cd1 Cd 0.0000 1.0000 -0.2500 0.0136(2) Uani 1 6 d S
F1 F 0.0000 1.0000 -0.5000 0.0255(11) Uani 1 6 d S
O1 O -0.0626(5) 0.5453(5) -0.2500 0.0199(5) Uani 1 2 d S
C1 C -0.3333 0.3333 -0.2500 0.0050(14) Uani 1 6 d S
Rb1 Rb 0.3333 0.6667 -0.5000 0.01641(19) Uani 1 6 d S

loop_
_atom_site_aniso_label
_atom_site_aniso_U_11
_atom_site_aniso_U_22
_atom_site_aniso_U_33
_atom_site_aniso_U_23
_atom_site_aniso_U_13
_atom_site_aniso_U_12
Cd1 0.0144(2) 0.0144(2) 0.0121(3) 0.000 0.000 0.00721(11)
F1 0.0303(18) 0.0303(18) 0.016(2) 0.000 0.000 0.0151(9)
O1 0.0123(12) 0.0133(11) 0.0280(10) 0.000 0.000 0.0018(10)
C1 0.003(2) 0.003(2) 0.009(4) 0.000 0.000 0.0015(10)
Rb1 0.0173(3) 0.0173(3) 0.0146(3) 0.000 0.000 0.00865(13)

loop_
_atom_type_symbol
_atom_type_description
_atom_type_scat_dispersion_real
_atom_type_scat_dispersion_imag
_atom_type_scat_source
C C 0.0033 0.0016 'International Tables Vol C Tables 4.2.6.8 and 6.1.1.4'
Cd Cd -0.8075 1.2024 'International Tables Vol C Tables 4.2.6.8 and 6.1.1.4'
F F 0.0171 0.0103 'International Tables Vol C Tables 4.2.6.8 and 6.1.1.4'
O O 0.0106 0.0060 'International Tables Vol C Tables 4.2.6.8 and 6.1.1.4'
Rb Rb -0.9393 2.9676 'International Tables Vol C Tables 4.2.6.8 and 6.1.1.4'

loop_
_geom_angle_atom_site_label_1
_geom_angle_atom_site_label_2
_geom_angle_atom_site_label_3
_geom_angle
_geom_angle_site_symmetry_1
_geom_angle_site_symmetry_3
O1 Cd1 O1 120.0 3_675 2_464
O1 Cd1 O1 120.0 3_675 .
O1 Cd1 O1 120.0 2_464 .
O1 Cd1 F1 90.0 3_675 .
O1 Cd1 F1 90.0 2_464 .
O1 Cd1 F1 90.0 . .
O1 Cd1 F1 90.0 3_675 2_464
O1 Cd1 F1 90.0 2_464 2_464
O1 Cd1 F1 90.0 . 2_464
F1 Cd1 F1 180.0 . 2_464
O1 Cd1 Rb1 50.55(4) 3_675 2_574
O1 Cd1 Rb1 84.18(5) 2_464 2_574
O1 Cd1 Rb1 137.47(3) . 2_574
F1 Cd1 Rb1 126.988(7) . 2_574
F1 Cd1 Rb1 53.012(7) 2_464 2_574
O1 Cd1 Rb1 137.47(3) 3_675 1_455
O1 Cd1 Rb1 50.55(4) 2_464 1_455
O1 Cd1 Rb1 84.18(5) . 1_455
F1 Cd1 Rb1 53.012(7) . 1_455
F1 Cd1 Rb1 126.988(7) 2_464 1_455
Rb1 Cd1 Rb1 132.921(5) 2_574 1_455
O1 Cd1 Rb1 84.18(5) 3_675 .
O1 Cd1 Rb1 137.47(3) 2_464 .
O1 Cd1 Rb1 50.55(4) . .
F1 Cd1 Rb1 53.012(7) . .
F1 Cd1 Rb1 126.988(7) 2_464 .
Rb1 Cd1 Rb1 132.921(4) 2_574 .
Rb1 Cd1 Rb1 87.537(10) 1_455 .
O1 Cd1 Rb1 137.47(3) 3_675 2_464
O1 Cd1 Rb1 50.55(4) 2_464 2_464
O1 Cd1 Rb1 84.18(5) . 2_464
F1 Cd1 Rb1 126.988(7) . 2_464
F1 Cd1 Rb1 53.012(7) 2_464 2_464
Rb1 Cd1 Rb1 87.537(10) 2_574 2_464
Rb1 Cd1 Rb1 73.977(14) 1_455 2_464
Rb1 Cd1 Rb1 132.921(4) . 2_464
O1 Cd1 Rb1 84.18(5) 3_675 2_564
O1 Cd1 Rb1 137.47(3) 2_464 2_564
O1 Cd1 Rb1 50.55(4) . 2_564
F1 Cd1 Rb1 126.988(7) . 2_564
F1 Cd1 Rb1 53.012(7) 2_464 2_564
Rb1 Cd1 Rb1 87.537(10) 2_574 2_564
Rb1 Cd1 Rb1 132.921(5) 1_455 2_564
Rb1 Cd1 Rb1 73.977(14) . 2_564
Rb1 Cd1 Rb1 87.537(10) 2_464 2_564
O1 Cd1 Rb1 50.55(4) 3_675 1_565
O1 Cd1 Rb1 84.18(5) 2_464 1_565
O1 Cd1 Rb1 137.47(3) . 1_565
F1 Cd1 Rb1 53.012(7) . 1_565
F1 Cd1 Rb1 126.988(7) 2_464 1_565
Rb1 Cd1 Rb1 73.977(14) 2_574 1_565
Rb1 Cd1 Rb1 87.537(10) 1_455 1_565
Rb1 Cd1 Rb1 87.537(10) . 1_565
Rb1 Cd1 Rb1 132.921(4) 2_464 1_565
Rb1 Cd1 Rb1 132.921(4) 2_564 1_565
Cd1 F1 Cd1 180.0 7_664 .
Cd1 F1 Rb1 90.0 7_664 .
Cd1 F1 Rb1 90.0 . .
Cd1 F1 Rb1 90.0 7_664 1_565
Cd1 F1 Rb1 90.0 . 1_565
Rb1 F1 Rb1 120.0 . 1_565
Cd1 F1 Rb1 90.0 7_664 1_455
Cd1 F1 Rb1 90.0 . 1_455
Rb1 F1 Rb1 120.0 . 1_455
Rb1 F1 Rb1 120.0 1_565 1_455
C1 O1 Cd1 115.40(14) . .
C1 O1 Rb1 122.71(6) . .
Cd1 O1 Rb1 93.33(6) . .
C1 O1 Rb1 122.71(6) . 2_564
Cd1 O1 Rb1 93.33(6) . 2_564
Rb1 O1 Rb1 102.13(7) . 2_564
O1 C1 O1 120.0 2_454 .
O1 C1 O1 120.000(1) 2_454 3_565
O1 C1 O1 120.0 . 3_565
O1 Rb1 O1 158.34(9) 9_564 2_564
O1 Rb1 O1 65.95(6) 9_564 7_664
O1 Rb1 O1 104.34(8) 2_564 7_664
O1 Rb1 O1 104.34(8) 9_564 .
O1 Rb1 O1 65.95(6) 2_564 .
O1 Rb1 O1 129.65(8) 7_664 .
O1 Rb1 O1 129.65(8) 9_564 3_665
O1 Rb1 O1 65.95(6) 2_564 3_665
O1 Rb1 O1 158.34(9) 7_664 3_665
O1 Rb1 O1 65.95(6) . 3_665
O1 Rb1 O1 65.95(6) 9_564 8_554
O1 Rb1 O1 129.65(8) 2_564 8_554
O1 Rb1 O1 65.95(6) 7_664 8_554
O1 Rb1 O1 158.34(9) . 8_554
O1 Rb1 O1 104.34(8) 3_665 8_554
O1 Rb1 F1 79.17(4) 9_564 .
O1 Rb1 F1 79.17(4) 2_564 .
O1 Rb1 F1 64.83(4) 7_664 .
O1 Rb1 F1 64.83(4) . .
O1 Rb1 F1 127.83(4) 3_665 .
O1 Rb1 F1 127.83(4) 8_554 .
O1 Rb1 F1 127.83(4) 9_564 1_655
O1 Rb1 F1 64.83(4) 2_564 1_655
O1 Rb1 F1 79.17(4) 7_664 1_655
O1 Rb1 F1 127.83(4) . 1_655
O1 Rb1 F1 79.17(5) 3_665 1_655
O1 Rb1 F1 64.83(4) 8_554 1_655
F1 Rb1 F1 120.0 . 1_655
O1 Rb1 F1 64.83(4) 9_564 1_545
O1 Rb1 F1 127.83(4) 2_564 1_545
O1 Rb1 F1 127.83(4) 7_664 1_545
O1 Rb1 F1 79.17(4) . 1_545
O1 Rb1 F1 64.83(4) 3_665 1_545
O1 Rb1 F1 79.17(5) 8_554 1_545
F1 Rb1 F1 120.0 . 1_545
F1 Rb1 F1 120.0 1_655 1_545

loop_
_geom_bond_atom_site_label_1
_geom_bond_atom_site_label_2
_geom_bond_distance
_geom_bond_site_symmetry_2
Cd1 O1 2.224(2) 3_675
Cd1 O1 2.224(2) 2_464
Cd1 O1 2.224(2) .
Cd1 F1 2.2661(5) .
Cd1 F1 2.2661(5) 2_464
F1 Cd1 2.2661(5) 7_664
F1 Rb1 3.0085(4) .
F1 Rb1 3.0085(4) 1_565
F1 Rb1 3.0085(4) 1_455
O1 C1 1.285(2) .
O1 Rb1 2.9133(16) .
O1 Rb1 2.9133(16) 2_564
C1 O1 1.285(2) 2_454
C1 O1 1.285(2) 3_565
Rb1 O1 2.9133(16) 9_564
Rb1 O1 2.9133(16) 2_564
Rb1 O1 2.9133(16) 7_664
Rb1 O1 2.9133(16) 3_665
Rb1 O1 2.9133(16) 8_554
Rb1 F1 3.0085(4) 1_655
Rb1 F1 3.0085(4) 1_545
